data_4348622
loop_
_publ_author_name
'Preston, Dan'
'Tucker, Robert A. J.'
'Garden, Anna L.'
'Crowley, James D.'

_publ_section_title
;
 Heterometallic [MnPtn(L)2n](x+) Macrocycles from Dichloromethane-Derived
 Bis-2-pyridyl-1,2,3-triazole Ligands.
;
_journal_issue 17
_journal_name_full 'Inorganic chemistry'
_journal_page_first 8928
_journal_page_last 8934
_journal_paper_doi 10.1021/acs.inorgchem.6b01435
_journal_volume 55
_journal_year 2016
_chemical_formula_sum 'C15 H12 Ag F0 N8 Sb0'
_chemical_formula_weight 412.20
_space_group_crystal_system orthorhombic
_space_group_IT_number 26
_space_group_name_Hall 'P 2c -2'
_space_group_name_H-M_alt 'P m c 21'
_atom_sites_solution_hydrogens geom
_audit_creation_method SHELXL-2014
_cell_angle_alpha 90
_cell_angle_beta 90
_cell_angle_gamma 90
_cell_formula_units_Z 4
_cell_length_a 17.4093(16)
_cell_length_b 5.0929(3)
_cell_length_c 20.4991(13)
_cell_measurement_reflns_used 2045
_cell_measurement_temperature 100.01(10)
_cell_measurement_theta_max 73.7780
_cell_measurement_theta_min 4.9800
_cell_volume 1817.5(2)
_computing_cell_refinement
;
CrysAlisPro, Agilent Technologies,
Version 1.171.37.33 (release 27-03-2014 CrysAlis171 .NET)
(compiled Mar 27 2014,17:12:48)
;
_computing_data_collection
;
CrysAlisPro, Agilent Technologies,
Version 1.171.37.33 (release 27-03-2014 CrysAlis171 .NET)
(compiled Mar 27 2014,17:12:48)
;
_computing_data_reduction
;
CrysAlisPro, Agilent Technologies,
Version 1.171.37.33 (release 27-03-2014 CrysAlis171 .NET)
(compiled Mar 27 2014,17:12:48)
;
_computing_structure_refinement 'SHELXL-2014 (Sheldrick, 2014)'
_diffrn_ambient_temperature 100.01(10)
_diffrn_measured_fraction_theta_full 0.852
_diffrn_measured_fraction_theta_max 0.876
_diffrn_measurement_device_type 'SuperNova (Cu) X-ray Source'
_diffrn_radiation_type CuK\a
_diffrn_radiation_wavelength 1.54184
_diffrn_reflns_av_R_equivalents 0.0519
_diffrn_reflns_av_unetI/netI 0.0500
_diffrn_reflns_Laue_measured_fraction_full 0.852
_diffrn_reflns_Laue_measured_fraction_max 0.876
_diffrn_reflns_limit_h_max 14
_diffrn_reflns_limit_h_min -20
_diffrn_reflns_limit_k_max 4
_diffrn_reflns_limit_k_min -6
_diffrn_reflns_limit_l_max 24
_diffrn_reflns_limit_l_min -15
_diffrn_reflns_number 4754
_diffrn_reflns_point_group_measured_fraction_full 0.591
_diffrn_reflns_point_group_measured_fraction_max 0.608
_diffrn_reflns_theta_full 67.684
_diffrn_reflns_theta_max 66.596
_diffrn_reflns_theta_min 8.973
_diffrn_source 'sealed X-ray tube'
_exptl_absorpt_coefficient_mu 9.010
_exptl_absorpt_correction_T_max 1.00000
_exptl_absorpt_correction_T_min 0.57652
_exptl_absorpt_correction_type gaussian
_exptl_absorpt_process_details
;
CrysAlisPro, Agilent Technologies,
Version 1.171.37.33 (release 27-03-2014 CrysAlis171 .NET)
(compiled Mar 27 2014,17:12:48)
Empirical absorption correction using spherical harmonics,
 implemented in SCALE3 ABSPACK scaling algorithm.
Empirical absorption correction using spherical harmonics,
 implemented in SCALE3 ABSPACK scaling algorithm.
;
_exptl_crystal_colour Needle
_exptl_crystal_density_diffrn 1.506
_exptl_crystal_description Colourless
_exptl_crystal_F_000 820
_exptl_crystal_size_max 0.0940
_exptl_crystal_size_mid 0.0756
_exptl_crystal_size_min 0.0374
_exptl_transmission_factor_max 1.00000
_exptl_transmission_factor_min 0.57652
_platon_squeeze_details
;
Two DMF solvent molecules and two SbF6 counterions that 
could not be modelled appropriately
;
_refine_diff_density_max 0.706
_refine_diff_density_min -1.308
_refine_diff_density_rms 0.137
_refine_ls_abs_structure_details
;
 Flack x determined using 415 quotients [(I+)-(I-)]/[(I+)+(I-)]
 (Parsons, Flack and Wagner, Acta Cryst. B69 (2013) 249-259).
;
_refine_ls_abs_structure_Flack 0.21(3)
_refine_ls_extinction_method none
_refine_ls_goodness_of_fit_ref 1.042
_refine_ls_hydrogen_treatment constr
_refine_ls_matrix_type full
_refine_ls_number_parameters 220
_refine_ls_number_reflns 2012
_refine_ls_number_restraints 145
_refine_ls_restrained_S_all 1.017
_refine_ls_R_factor_all 0.0652
_refine_ls_R_factor_gt 0.0607
_refine_ls_shift/su_max 0.001
_refine_ls_shift/su_mean 0.000
_refine_ls_structure_factor_coef Fsqd
_refine_ls_weighting_details 'w=1/[\s^2^(Fo^2^)+(0.1310P)^2^+2.5107P] where P=(Fo^2^+2Fc^2^)/3'
_refine_ls_weighting_scheme calc
_refine_ls_wR_factor_gt 0.1798
_refine_ls_wR_factor_ref 0.1854
_reflns_Friedel_coverage 0.344
_reflns_Friedel_fraction_full 0.313
_reflns_Friedel_fraction_max 0.322
_reflns_number_gt 1762
_reflns_number_total 2012
_reflns_threshold_expression 'I > 2\s(I)'
_cod_data_source_file ic6b01435_si_002.cif
_cod_data_source_block Ag1aPmc21
_cod_depositor_comments
;
The following automatic conversions were performed:

data item '_exptl_absorpt_correction_type' value 'Gaussian' was
changed to 'gaussian' in accordance with the
/home/saulius/struct/COD-crude-data/automatic-downloads/DataCite-retrospective/ACS/depositions/lib/dictionaries/cif_core.dic
dictionary named 'cif_core.dic' version 2.4.2 last updated on
2011-04-26.

Automatic conversion script
Id: cif_fix_values 6909 2019-04-08 15:41:33Z antanas 
;
_cod_database_code 4348622
_shelx_space_group_comment
;
The symmetry employed for this shelxl refinement is uniquely defined
by the following loop, which should always be used as a source of
symmetry information in preference to the above space-group names.
They are only intended as comments.
;
_shelxl_version_number 2014-3

loop_
_space_group_symop_operation_xyz
'x, y, z'
'-x, -y, z+1/2'
'-x, y, z'
'x, -y, z+1/2'

loop_
_atom_site_label
_atom_site_type_symbol
_atom_site_fract_x
_atom_site_fract_y
_atom_site_fract_z
_atom_site_U_iso_or_equiv
_atom_site_adp_type
_atom_site_occupancy
_atom_site_site_symmetry_order
_atom_site_calc_flag
_atom_site_refinement_flags_posn
_atom_site_refinement_flags_adp
_atom_site_refinement_flags_occupancy
Ag1 Ag 0.24649(5) 0.23612(14) 0.2707(3) 0.0310(4) Uani 1 1 d . . .
N2 N 0.3490(5) 0.5671(15) 0.2772(5) 0.027(2) Uani 1 1 d . U .
N4 N 0.4317(5) 0.8801(16) 0.2760(6) 0.028(2) Uani 1 1 d . U .
C3 C 0.1955(7) 0.793(2) 0.4686(6) 0.025(3) Uani 1 1 d . U .
H3 H 0.1846 0.9049 0.5045 0.030 Uiso 1 1 calc R U .
C12 C 0.2295(6) -0.2021(19) 0.1628(4) 0.023(3) Uani 1 1 d . U .
C15 C 0.3520(7) -0.065(2) 0.0816(6) 0.037(3) Uani 1 1 d . U .
H15 H 0.3939 -0.0140 0.0547 0.044 Uiso 1 1 calc R U .
N7 N 0.1519(5) -0.0966(16) 0.2594(4) 0.023(2) Uani 1 1 d . U .
N5 N 0.2727(6) 0.0116(15) 0.1770(4) 0.015(2) Uani 1 1 d . . .
N3 N 0.4089(6) 0.6558(19) 0.2450(5) 0.030(3) Uani 1 1 d . U .
N1 N 0.2273(6) 0.4785(15) 0.3659(5) 0.021(2) Uani 1 1 d . U .
C5 C 0.2736(7) 0.681(2) 0.3784(5) 0.020(2) Uani 1 1 d . U .
N8 N 0.0684(5) -0.4134(18) 0.2617(5) 0.027(3) Uani 1 1 d . U .
C13 C 0.2448(6) -0.356(2) 0.1081(6) 0.023(3) Uani 1 1 d . U .
H13 H 0.2139 -0.5055 0.0990 0.028 Uiso 1 1 calc R U .
N6 N 0.0898(6) -0.1899(17) 0.2923(4) 0.027(3) Uani 1 1 d . U .
C10 C 0.1157(8) -0.459(2) 0.2019(6) 0.029(3) Uani 1 1 d . U .
H10 H 0.1112 -0.5943 0.1703 0.034 Uiso 1 1 calc R U .
C6 C 0.3333(7) 0.7336(18) 0.3290(6) 0.017(3) Uani 1 1 d . U .
C2 C 0.1478(8) 0.586(2) 0.4563(6) 0.034(3) Uani 1 1 d . U .
H2 H 0.1042 0.5493 0.4826 0.040 Uiso 1 1 calc R U .
C16 C 0.3323(7) 0.079(2) 0.1376(6) 0.027(3) Uani 1 1 d . U .
H16 H 0.3619 0.2294 0.1484 0.032 Uiso 1 1 calc R U .
C7 C 0.3883(7) 0.932(2) 0.3256(5) 0.023(3) Uani 1 1 d . U .
H7 H 0.3930 1.0778 0.3542 0.027 Uiso 1 1 calc R U .
C4 C 0.2606(7) 0.847(3) 0.4293(6) 0.024(3) Uani 1 1 d . U .
H4 H 0.2935 0.9916 0.4381 0.029 Uiso 1 1 calc R U .
C11 C 0.1657(8) -0.2610(19) 0.2041(7) 0.026(3) Uani 1 1 d . U .
C1 C 0.1677(7) 0.4320(19) 0.4027(5) 0.026(3) Uani 1 1 d . U .
H1 H 0.1361 0.2856 0.3924 0.032 Uiso 1 1 calc R U .
C14 C 0.3063(8) -0.290(2) 0.0666(7) 0.037(4) Uani 1 1 d . . .
H14 H 0.3173 -0.3942 0.0292 0.045 Uiso 1 1 calc R U .
C8 C 0.5000 1.010(3) 0.2462(9) 0.037(5) Uani 1 2 d S TU P
H8A H 0.5000 1.2007 0.2561 0.044 Uiso 1 2 calc R U P
H8B H 0.5000 0.9869 0.1983 0.044 Uiso 1 2 calc R U P
C9 C 0.0000 -0.552(3) 0.2810(9) 0.033(4) Uani 1 2 d S TU P
H9A H 0.0000 -0.7287 0.2607 0.039 Uiso 1 2 calc R U P
H9B H 0.0000 -0.5755 0.3290 0.039 Uiso 1 2 calc R U P

loop_
_atom_site_aniso_label
_atom_site_aniso_U_11
_atom_site_aniso_U_22
_atom_site_aniso_U_33
_atom_site_aniso_U_23
_atom_site_aniso_U_13
_atom_site_aniso_U_12
Ag1 0.0308(8) 0.0300(5) 0.0323(6) -0.0075(6) -0.0081(5) 0.0014(3)
N2 0.019(5) 0.035(4) 0.028(5) -0.004(5) -0.007(6) 0.008(3)
N4 0.023(6) 0.033(4) 0.029(5) 0.010(5) -0.018(6) -0.002(3)
C3 0.027(8) 0.033(5) 0.016(5) -0.004(4) 0.003(5) 0.002(5)
C12 0.029(7) 0.022(5) 0.019(6) 0.001(4) -0.004(5) -0.006(5)
C15 0.023(8) 0.046(6) 0.041(7) -0.008(5) 0.001(6) -0.004(5)
N7 0.016(6) 0.032(4) 0.021(5) 0.007(3) -0.001(4) 0.013(4)
N5 0.010(6) 0.022(4) 0.011(4) -0.003(3) 0.001(4) -0.005(4)
N3 0.029(7) 0.034(4) 0.028(5) 0.008(4) 0.009(5) 0.001(5)
N1 0.013(6) 0.013(4) 0.038(5) 0.007(4) -0.006(5) -0.004(4)
C5 0.022(7) 0.020(4) 0.017(5) -0.003(4) 0.002(5) 0.007(5)
N8 0.018(6) 0.038(4) 0.025(5) 0.002(4) 0.010(5) -0.001(4)
C13 0.022(7) 0.019(5) 0.029(6) 0.003(5) -0.001(5) -0.002(4)
N6 0.017(6) 0.028(4) 0.037(6) 0.007(4) -0.005(4) -0.001(4)
C10 0.025(8) 0.033(5) 0.028(6) 0.001(4) -0.001(5) 0.001(5)
C6 0.007(7) 0.034(5) 0.010(5) -0.009(4) 0.004(4) 0.000(4)
C2 0.037(8) 0.040(5) 0.023(6) 0.009(5) 0.005(5) 0.007(5)
C16 0.023(7) 0.029(5) 0.028(6) 0.008(4) -0.002(5) -0.011(5)
C7 0.026(7) 0.028(5) 0.014(5) -0.002(4) 0.000(5) -0.006(4)
C4 0.022(7) 0.036(6) 0.015(5) 0.005(5) 0.000(5) -0.002(5)
C11 0.024(8) 0.031(5) 0.023(6) 0.009(4) -0.010(5) -0.007(5)
C1 0.023(7) 0.027(5) 0.029(6) 0.000(4) 0.002(5) 0.000(5)
C14 0.035(11) 0.039(6) 0.038(8) -0.009(6) 0.010(7) -0.008(6)
C8 0.020(10) 0.048(8) 0.043(9) 0.011(7) 0.000 0.000
C9 0.028(9) 0.041(7) 0.029(8) 0.006(7) 0.000 0.000

loop_
_atom_type_symbol
_atom_type_description
_atom_type_scat_dispersion_real
_atom_type_scat_dispersion_imag
_atom_type_scat_source
C C 0.0181 0.0091 'International Tables Vol C Tables 4.2.6.8 and 6.1.1.4'
H H 0.0000 0.0000 'International Tables Vol C Tables 4.2.6.8 and 6.1.1.4'
N N 0.0311 0.0180 'International Tables Vol C Tables 4.2.6.8 and 6.1.1.4'
F F 0.0727 0.0534 'International Tables Vol C Tables 4.2.6.8 and 6.1.1.4'
Ag Ag 0.1306 4.2820 'International Tables Vol C Tables 4.2.6.8 and 6.1.1.4'
Sb Sb -0.0562 5.8946 'International Tables Vol C Tables 4.2.6.8 and 6.1.1.4'

loop_
_geom_angle_atom_site_label_1
_geom_angle_atom_site_label_2
_geom_angle_atom_site_label_3
_geom_angle
_geom_angle_site_symmetry_1
_geom_angle_site_symmetry_3
N5 Ag1 N1 176.3(3) . .
N5 Ag1 N7 72.5(3) . .
N1 Ag1 N7 111.1(4) . .
N5 Ag1 N2 104.1(4) . .
N1 Ag1 N2 72.3(4) . .
N7 Ag1 N2 176.5(4) . .
N3 N2 C6 109.3(10) . .
N3 N2 Ag1 141.6(8) . .
C6 N2 Ag1 108.6(8) . .
C7 N4 N3 111.5(10) . .
C7 N4 C8 134.1(13) . .
N3 N4 C8 114.4(13) . .
C2 C3 C4 122.1(12) . .
N5 C12 C13 121.2(11) . .
N5 C12 C11 118.3(11) . .
C13 C12 C11 120.4(10) . .
C16 C15 C14 117.3(13) . .
N6 N7 C11 108.8(10) . .
N6 N7 Ag1 138.8(7) . .
C11 N7 Ag1 112.3(8) . .
C16 N5 C12 120.0(10) . .
C16 N5 Ag1 121.8(7) . .
C12 N5 Ag1 118.1(8) . .
N2 N3 N4 106.5(10) . .
C1 N1 C5 120.6(11) . .
C1 N1 Ag1 120.1(7) . .
C5 N1 Ag1 118.9(8) . .
N1 C5 C4 121.8(12) . .
N1 C5 C6 115.6(10) . .
C4 C5 C6 122.1(11) . .
N6 N8 C9 120.9(11) . .
N6 N8 C10 111.0(9) . .
C9 N8 C10 127.2(12) . .
C12 C13 C14 119.8(11) . .
N8 N6 N7 106.4(9) . .
C11 C10 N8 102.5(11) . .
N2 C6 C7 105.6(10) . .
N2 C6 C5 123.7(10) . .
C7 C6 C5 130.5(10) . .
C3 C2 C1 115.4(13) . .
N5 C16 C15 122.7(11) . .
N4 C7 C6 107.1(10) . .
C5 C4 C3 116.6(12) . .
C10 C11 N7 111.1(13) . .
C10 C11 C12 130.3(12) . .
N7 C11 C12 118.5(10) . .
N1 C1 C2 123.4(11) . .
C13 C14 C15 118.9(13) . .
N4 C8 N4 105.7(6) . 3_655
N8 C9 N8 111.5(12) 3 .

loop_
_geom_bond_atom_site_label_1
_geom_bond_atom_site_label_2
_geom_bond_distance
_geom_bond_site_symmetry_2
Ag1 N5 2.282(9) .
Ag1 N1 2.334(11) .
Ag1 N7 2.374(10) .
Ag1 N2 2.458(9) .
N2 N3 1.315(14) .
N2 C6 1.386(15) .
N4 C7 1.294(17) .
N4 N3 1.367(15) .
N4 C8 1.492(13) .
C3 C2 1.366(18) .
C3 C4 1.417(17) .
C12 N5 1.355(14) .
C12 C13 1.394(19) .
C12 C11 1.428(19) .
C15 C16 1.403(18) .
C15 C14 1.431(18) .
N7 N6 1.362(14) .
N7 C11 1.430(16) .
N5 C16 1.358(15) .
N1 C1 1.305(15) .
N1 C5 1.334(15) .
C5 C4 1.361(18) .
C5 C6 1.476(17) .
N8 N6 1.352(14) .
N8 C9 1.440(13) .
N8 C10 1.496(15) .
C13 C14 1.409(19) .
C10 C11 1.331(17) .
C6 C7 1.393(16) .
C2 C1 1.394(17) .
C8 N4 1.492(13) 3_655
C9 N8 1.440(13) 3

loop_
_platon_squeeze_void_nr
_platon_squeeze_void_average_x
_platon_squeeze_void_average_y
_platon_squeeze_void_average_z
_platon_squeeze_void_volume
_platon_squeeze_void_count_electrons
_platon_squeeze_void_content
1 0.000 -0.033 0.044 101 71 ' '
2 0.000 0.014 0.544 101 71 ' '
3 0.500 -0.112 0.489 107 70 ' '
4 0.500 -0.095 0.989 107 70 ' '
